data_1510029
loop_
_publ_author_name
'Guo Guocong'
'Zhou Guowei'
'Huang Jinshun'
'Deng Lei'
'Dong Zhenchao'
'Ma Hongwei'
'Chen Wentong'

_publ_section_title
;
 Synthesis and structure of Ag3 P Se4
;
_journal_name_full 'Jiegon Huaxue'
_journal_page_first 161
_journal_page_last 164
_journal_volume 22
_journal_year 2003
_chemical_formula_sum 'Ag3 P Se4'
_chemical_name_systematic 'Ag3 (P Se4)'
_space_group_IT_number 31
_symmetry_space_group_name_Hall 'P 2ac -2'
_symmetry_space_group_name_H-M 'P m n 21'
_cell_angle_alpha 90
_cell_angle_beta 90
_cell_angle_gamma 90
_cell_formula_units_Z 2
_cell_length_a 7.689
_cell_length_b 6.66
_cell_length_c 6.379
_cell_volume 326.661
_citation_journal_id_ASTM JHUADF
_cod_data_source_file silver3-x_71.cif
_cod_data_source_block Ag3P1Se4
_cod_original_cell_volume 326.6606
_cod_original_formula_sum 'Ag3 P1 Se4'
_cod_database_code 1510029

loop_
_symmetry_equiv_pos_as_xyz
x,y,z
-x+1/2,-y,z+1/2
-x,y,z
x+1/2,-y,z+1/2

loop_
_atom_site_label
_atom_site_type_symbol
_atom_site_fract_x
_atom_site_fract_y
_atom_site_fract_z
_atom_site_occupancy
_atom_site_U_iso_or_equiv
Se2 Se-2 0.5 0.35974 0.13075 1 0.0
Se3 Se-2 0.2565 0.13423 0.63259 1 0.0
P1 P+5 0.5 0.67035 0.9906 1 0.0
Ag1 Ag+1 0.5 0.35189 0.49937 1 0.0
Se1 Se-2 0.5 0.68123 0.65521 1 0.0
Ag2 Ag+1 0.2536 0.17207 0.9864 1 0.0
